data_8100379
loop_
_publ_author_name
'Zhu, Hai-Liang'
'Liu, Qiong-Xin'
'Liu, Xiu-Ying'
'Yang, Feng'
'Wang, Zen-Dong'

_publ_section_title
;
Crystal structure of 4-di(2-pyridinoamino)methylbenzaldehyde, C~18~H~16~N~4~O
;
_journal_issue 3
_journal_name_full 'Zeitschrift f\"ur Kristallographie - New Crystal Structures'
_journal_page_first 317
_journal_page_last 318
_journal_volume 218
_journal_year 2003
_chemical_formula_moiety 'C18 H16 N4 O'
_chemical_formula_sum 'C18 H16 N4 O'
_chemical_formula_weight 304.35
_space_group_IT_number 14
_symmetry_cell_setting monoclinic
_symmetry_space_group_name_Hall '-P 2ybc'
_symmetry_space_group_name_H-M 'P 1 21/c 1'
_cell_angle_alpha 90.00
_cell_angle_beta 105.4950(10)
_cell_angle_gamma 90.00
_cell_formula_units_Z 4
_cell_length_a 10.7420(6)
_cell_length_b 12.7228(7)
_cell_length_c 11.8769(7)
_cell_measurement_temperature 293(2)
_cell_volume 1564.20(15)
_diffrn_ambient_temperature 293(2)
_exptl_crystal_density_diffrn 1.292
_cod_depositor_comments
;
The following automatic conversions were performed:
'_symmetry_cell_setting' value 'Monoclinic' changed to 'monoclinic'
according to '/home/saulius/struct/CIF-dictionaries/cif_core.dic'
dictionary named 'cif_core.dic' version 2.4.1 from 2010-06-29.

Automatic conversion script
Id: cif_fix_enum 1527 2010-12-29 10:47:43Z saulius 
;
_cod_original_sg_symbol_H-M 'P 21/c'
_cod_database_code 8100379

loop_
_symmetry_equiv_pos_as_xyz
'x, y, z'
'-x, y+1/2, -z+1/2'
'-x, -y, -z'
'x, -y-1/2, z-1/2'

loop_
_atom_site_label
_atom_site_type_symbol
_atom_site_fract_x
_atom_site_fract_y
_atom_site_fract_z
_atom_site_U_iso_or_equiv
_atom_site_adp_type
_atom_site_occupancy
_atom_site_symmetry_multiplicity
_atom_site_Wyckoff_symbol
_atom_site_calc_flag
_atom_site_refinement_flags
_atom_site_disorder_assembly
_atom_site_disorder_group
O1 O 1.22102(16) -0.55872(12) 0.34657(15) 0.0928(5) Uani 1 4 e d . . .
N1 N 0.87268(13) -0.11160(10) 0.49112(13) 0.0515(3) Uani 1 4 e d . . .
N2 N 0.87608(11) 0.05308(9) 0.56903(11) 0.0435(3) Uani 1 4 e d . . .
N3 N 0.71602(13) -0.19240(11) 0.33443(13) 0.0555(4) Uani 1 4 e d . . .
N4 N 0.58250(14) -0.32380(12) 0.36913(14) 0.0641(4) Uani 1 4 e d . . .
C1 C 0.82345(16) 0.12597(13) 0.62324(14) 0.0505(4) Uani 1 4 e d . . .
C2 C 0.70839(17) 0.11409(15) 0.65095(15) 0.0565(4) Uani 1 4 e d . . .
C3 C 0.64143(16) 0.02131(15) 0.61892(15) 0.0568(4) Uani 1 4 e d . . .
C4 C 0.69098(15) -0.05472(14) 0.56201(14) 0.0497(4) Uani 1 4 e d . . .
C5 C 0.81116(13) -0.03742(11) 0.53970(12) 0.0403(3) Uani 1 4 e d . . .
C6 C 0.81316(14) -0.20960(11) 0.44412(14) 0.0456(3) Uani 1 4 e d . . .
C7 C 0.60654(14) -0.25161(12) 0.29656(14) 0.0493(4) Uani 1 4 e d . . .
C8 C 0.52333(18) -0.23498(17) 0.18436(16) 0.0643(5) Uani 1 4 e d . . .
C9 C 0.41362(19) -0.2951(2) 0.1511(2) 0.0799(7) Uani 1 4 e d . . .
C10 C 0.3863(2) -0.3694(2) 0.2263(2) 0.0822(7) Uani 1 4 e d . . .
C11 C 0.4729(2) -0.38049(18) 0.3321(2) 0.0786(6) Uani 1 4 e d . . .
C12 C 0.91898(14) -0.28681(11) 0.43643(13) 0.0432(3) Uani 1 4 e d . . .
C13 C 0.91942(17) -0.33764(13) 0.33304(14) 0.0530(4) Uani 1 4 e d . . .
C14 C 1.01539(17) -0.40873(13) 0.32978(15) 0.0556(4) Uani 1 4 e d . . .
C15 C 1.11212(15) -0.43131(12) 0.43014(14) 0.0483(4) Uani 1 4 e d . . .
C16 C 1.11201(16) -0.38087(13) 0.53349(15) 0.0518(4) Uani 1 4 e d . . .
C17 C 1.01681(16) -0.30911(12) 0.53651(13) 0.0494(4) Uani 1 4 e d . . .
C18 C 1.21219(19) -0.51061(15) 0.43074(19) 0.0639(5) Uani 1 4 e d . . .
H1 H 0.8734(17) 0.1873(15) 0.6437(16) 0.064(5) Uiso 1 4 e d . . .
H2 H 0.6763(18) 0.1669(16) 0.6886(17) 0.073(6) Uiso 1 4 e d . . .
H3 H 0.5603(18) 0.0081(15) 0.6359(16) 0.066(5) Uiso 1 4 e d . . .
H4 H 0.6498(17) -0.1162(14) 0.5399(15) 0.058(5) Uiso 1 4 e d . . .
H6 H 0.7666(14) -0.2402(12) 0.4987(13) 0.042(4) Uiso 1 4 e d . . .
H8 H 0.5458(17) -0.1771(15) 0.1332(17) 0.067(5) Uiso 1 4 e d . . .
H9 H 0.357(2) -0.2789(18) 0.074(2) 0.094(7) Uiso 1 4 e d . . .
H10 H 0.306(2) -0.4160(18) 0.201(2) 0.094(7) Uiso 1 4 e d . . .
H11 H 0.455(3) -0.440(2) 0.394(3) 0.131(10) Uiso 1 4 e d . . .
H13 H 0.8530(17) -0.3216(13) 0.2641(15) 0.060(5) Uiso 1 4 e d . . .
H14 H 1.0163(17) -0.4422(14) 0.2605(17) 0.066(5) Uiso 1 4 e d . . .
H16 H 1.1767(17) -0.3974(13) 0.6001(15) 0.055(5) Uiso 1 4 e d . . .
H17 H 1.0157(16) -0.2742(14) 0.6066(16) 0.062(5) Uiso 1 4 e d . . .
H18 H 1.2822(18) -0.5212(15) 0.5096(17) 0.067(5) Uiso 1 4 e d . . .
H1A H 0.9397(17) -0.0931(13) 0.4721(14) 0.051(5) Uiso 1 4 e d . . .
H3A H 0.7342(17) -0.1508(14) 0.2846(17) 0.058(5) Uiso 1 4 e d . . .

loop_
_atom_site_aniso_label
_atom_site_aniso_U_11
_atom_site_aniso_U_22
_atom_site_aniso_U_33
_atom_site_aniso_U_23
_atom_site_aniso_U_13
_atom_site_aniso_U_12
O1 0.1037(12) 0.0828(10) 0.1041(12) -0.0206(9) 0.0489(10) 0.0174(9)
N1 0.0417(7) 0.0416(7) 0.0764(9) -0.0124(6) 0.0246(7) -0.0109(6)
N2 0.0405(6) 0.0403(6) 0.0496(7) -0.0016(5) 0.0118(5) -0.0024(5)
N3 0.0507(8) 0.0530(8) 0.0583(8) 0.0113(7) 0.0069(6) -0.0078(6)
N4 0.0527(8) 0.0625(9) 0.0716(9) 0.0039(7) 0.0070(7) -0.0140(7)
C1 0.0543(9) 0.0458(8) 0.0511(9) -0.0027(7) 0.0135(7) 0.0009(7)
C2 0.0577(10) 0.0648(11) 0.0500(9) -0.0013(8) 0.0198(8) 0.0128(8)
C3 0.0423(8) 0.0768(12) 0.0555(9) 0.0086(8) 0.0203(7) 0.0066(8)
C4 0.0395(8) 0.0535(9) 0.0558(9) 0.0044(7) 0.0121(7) -0.0060(7)
C5 0.0360(7) 0.0422(7) 0.0412(7) 0.0041(6) 0.0076(5) -0.0001(6)
C6 0.0421(7) 0.0408(8) 0.0525(8) -0.0013(6) 0.0101(6) -0.0095(6)
C7 0.0425(8) 0.0497(8) 0.0540(9) -0.0074(7) 0.0099(7) 0.0044(7)
C8 0.0575(10) 0.0765(12) 0.0554(10) -0.0098(9) 0.0091(8) 0.0162(9)
C9 0.0547(11) 0.1066(18) 0.0656(12) -0.0371(12) -0.0060(10) 0.0182(11)
C10 0.0533(11) 0.0861(15) 0.1009(17) -0.0347(14) 0.0097(11) -0.0117(11)
C11 0.0566(11) 0.0747(13) 0.1001(16) -0.0112(12) 0.0135(11) -0.0196(10)
C12 0.0454(8) 0.0356(7) 0.0474(8) -0.0032(6) 0.0101(6) -0.0107(6)
C13 0.0537(9) 0.0531(9) 0.0457(8) -0.0085(7) 0.0017(7) -0.0053(7)
C14 0.0640(10) 0.0530(9) 0.0489(9) -0.0157(8) 0.0133(8) -0.0067(8)
C15 0.0519(9) 0.0395(7) 0.0552(9) -0.0038(6) 0.0173(7) -0.0055(6)
C16 0.0529(9) 0.0515(9) 0.0469(8) 0.0005(7) 0.0065(7) -0.0005(7)
C17 0.0558(9) 0.0484(8) 0.0421(8) -0.0075(7) 0.0097(7) -0.0032(7)
C18 0.0640(11) 0.0548(10) 0.0782(13) -0.0023(9) 0.0282(10) -0.0002(8)

loop_
_geom_bond_atom_site_label_1
_geom_bond_atom_site_label_2
_geom_bond_distance
_geom_bond_site_symmetry_2
_geom_bond_publ_flag
O1 C18 1.197(2) . ?
N1 C5 1.3653(19) . ?
N1 C6 1.4437(18) . ?
N1 H1A 0.844(18) . ?
N2 C1 1.337(2) . ?
N2 C5 1.3430(18) . ?
N3 C7 1.368(2) . ?
N3 C6 1.452(2) . ?
N3 H3A 0.854(19) . ?
N4 C7 1.331(2) . ?
N4 C11 1.351(2) . ?
C1 C2 1.370(2) . ?
C1 H1 0.941(19) . ?
C2 C3 1.382(3) . ?
C2 H2 0.92(2) . ?
C3 C4 1.367(2) . ?
C3 H3 0.960(19) . ?
C4 C5 1.403(2) . ?
C4 H4 0.903(18) . ?
C6 C12 1.523(2) . ?
C6 H6 0.997(15) . ?
C7 C8 1.408(2) . ?
C8 C9 1.372(3) . ?
C8 H8 1.02(2) . ?
C9 C10 1.386(4) . ?
C9 H9 0.98(2) . ?
C10 C11 1.355(3) . ?
C10 H10 1.03(2) . ?
C11 H11 1.11(3) . ?
C12 C13 1.389(2) . ?
C12 C17 1.389(2) . ?
C13 C14 1.380(2) . ?
C13 H13 0.953(17) . ?
C14 C15 1.386(2) . ?
C14 H14 0.929(19) . ?
C15 C16 1.385(2) . ?
C15 C18 1.473(2) . ?
C16 C17 1.378(2) . ?
C16 H16 0.927(17) . ?
C17 H17 0.946(18) . ?
C18 H18 1.041(19) . ?

loop_
_cod_related_entry_id
_cod_related_entry_database
_cod_related_entry_code
1 ChemSpider 21122448
